data_7040851
loop_
_publ_author_name
'Lang, Georgette M.'
'Skaper, Dirk'
'Hampel, Frank'
'Gladysz, John A.'

_publ_section_title
;
 Synthesis, reactivity, structures, and dynamic properties of gyroscope
 like iron complexes with dibridgehead diphosphine cages: pre- vs.
 post-metathesis substitutions as routes to adducts with neutral dipolar
 Fe(CO)(NO)(X) rotors.
;
_journal_issue 41
_journal_name_full 'Dalton transactions (Cambridge, England : 2003)'
_journal_page_first 16190
_journal_page_last 16204
_journal_paper_doi 10.1039/c6dt03258c
_journal_volume 45
_journal_year 2016
_chemical_formula_sum 'C43 H84 Br Fe N O2 P2'
_chemical_formula_weight 844.81
_chemical_name_systematic
; 
 ? 
;
_space_group_IT_number 15
_symmetry_cell_setting monoclinic
_symmetry_space_group_name_Hall '-C 2yc'
_symmetry_space_group_name_H-M 'C 1 2/c 1'
_atom_sites_solution_hydrogens geom
_atom_sites_solution_primary direct
_atom_sites_solution_secondary difmap
_audit_creation_method SHELXL-97
_audit_update_record
;
2016-08-15 deposited with the CCDC.
2016-09-27 downloaded from the CCDC.
;
_cell_angle_alpha 90.00
_cell_angle_beta 121.002(4)
_cell_angle_gamma 90.00
_cell_formula_units_Z 4
_cell_length_a 21.2190(8)
_cell_length_b 13.9660(8)
_cell_length_c 18.1727(2)
_cell_measurement_reflns_used 280
_cell_measurement_temperature 173(2)
_cell_measurement_theta_max 0.909
_cell_measurement_theta_min 0.848
_cell_volume 4616.1(4)
_computing_cell_refinement DENZO-SMN
_computing_data_collection 'Nonius Collect'
_computing_data_reduction DENZO-SMN
_computing_molecular_graphics 'SHELXTL NT'
_computing_publication_material 'SHELXTL NT'
_computing_structure_refinement 'SHELXL-97 (Sheldrick, 1997)'
_computing_structure_solution 'SHELXS-97 (Sheldrick, 1990)'
_diffrn_ambient_temperature 173(2)
_diffrn_detector_area_resol_mean 9
_diffrn_measured_fraction_theta_full 0.987
_diffrn_measured_fraction_theta_max 0.987
_diffrn_measurement_device_type 'BrukerAXS KappaCCD'
_diffrn_radiation_monochromator graphite
_diffrn_radiation_source 'fine-focus sealed tube'
_diffrn_radiation_type MoK\a
_diffrn_radiation_wavelength 0.71073
_diffrn_reflns_av_R_equivalents 0.0673
_diffrn_reflns_av_sigmaI/netI 0.0370
_diffrn_reflns_limit_h_max 27
_diffrn_reflns_limit_h_min -27
_diffrn_reflns_limit_k_max 18
_diffrn_reflns_limit_k_min -18
_diffrn_reflns_limit_l_max 23
_diffrn_reflns_limit_l_min -23
_diffrn_reflns_number 39777
_diffrn_reflns_theta_full 27.57
_diffrn_reflns_theta_max 27.57
_diffrn_reflns_theta_min 2.92
_exptl_absorpt_coefficient_mu 1.295
_exptl_absorpt_correction_T_max 0.6974
_exptl_absorpt_correction_T_min 0.6974
_exptl_crystal_colour yellow
_exptl_crystal_density_diffrn 1.216
_exptl_crystal_density_method 'not measured'
_exptl_crystal_description block
_exptl_crystal_F_000 1824
_exptl_crystal_size_max 0.30
_exptl_crystal_size_mid 0.30
_exptl_crystal_size_min 0.30
_refine_diff_density_max 2.200
_refine_diff_density_min -2.179
_refine_diff_density_rms 0.101
_refine_ls_extinction_method none
_refine_ls_goodness_of_fit_ref 1.026
_refine_ls_hydrogen_treatment mixed
_refine_ls_matrix_type full
_refine_ls_number_parameters 230
_refine_ls_number_reflns 5278
_refine_ls_number_restraints 0
_refine_ls_restrained_S_all 1.026
_refine_ls_R_factor_all 0.0857
_refine_ls_R_factor_gt 0.0613
_refine_ls_shift/su_max 0.000
_refine_ls_shift/su_mean 0.000
_refine_ls_structure_factor_coef Fsqd
_refine_ls_weighting_details 'calc w=1/[\s^2^(Fo^2^)+(0.0830P)^2^+27.0355P] where P=(Fo^2^+2Fc^2^)/3'
_refine_ls_weighting_scheme calc
_refine_ls_wR_factor_gt 0.1595
_refine_ls_wR_factor_ref 0.1774
_reflns_number_gt 4026
_reflns_number_total 5278
_reflns_threshold_expression >2sigma(I)
_cod_data_source_file c6dt03258c2.cif
_cod_data_source_block ds01
_cod_depositor_comments
;
The following automatic conversions were performed:

'_symmetry_cell_setting' value 'Monoclinic' changed to 'monoclinic'
according to
/usr/data/users/saulius/crontab/automatic-downloads/rss-feeds/RSC/lib/dictionaries/cif_core.dic
dictionary named 'cif_core.dic' version 2.4.2 from 2011-04-26.

Automatic conversion script
Id: cif_fix_values 4268 2015-11-12 08:31:59Z antanas 

 Adding full bibliography for 7040850--7040852.cif.
;
_cod_original_cell_volume 4616.1(3)
_cod_original_sg_symbol_H-M C2/c
_cod_database_code 7040851

loop_
_symmetry_equiv_pos_as_xyz
'x, y, z'
'-x, y, -z+1/2'
'x+1/2, y+1/2, z'
'-x+1/2, y+1/2, -z+1/2'
'-x, -y, -z'
'x, -y, z-1/2'
'-x+1/2, -y+1/2, -z'
'x+1/2, -y+1/2, z-1/2'

loop_
_atom_site_label
_atom_site_type_symbol
_atom_site_fract_x
_atom_site_fract_y
_atom_site_fract_z
_atom_site_U_iso_or_equiv
_atom_site_adp_type
_atom_site_occupancy
_atom_site_symmetry_multiplicity
_atom_site_calc_flag
_atom_site_refinement_flags
Fe1 Fe 1.0000 -0.01403(5) 0.7500 0.01927(19) Uani 1 2 d S
Br1 Br 1.0000 0.16443(13) 0.7500 0.0231(3) Uani 0.33 2 d SP
Br2 Br 0.99324(9) -0.10178(12) 0.86742(11) 0.0237(3) Uani 0.33 1 d P
P1 P 0.87537(4) -0.01665(6) 0.66820(5) 0.0180(2) Uani 1 1 d .
C1B C 0.83516(19) 0.0727(2) 0.5813(2) 0.0216(7) Uani 1 1 d .
H1BA H 0.7818 0.0602 0.5448 0.026 Uiso 1 1 calc R
H1BB H 0.8412 0.1371 0.6070 0.026 Uiso 1 1 calc R
C1C C 0.82783(18) 0.0063(2) 0.7265(2) 0.0203(7) Uani 1 1 d .
H1CA H 0.7747 0.0142 0.6846 0.024 Uiso 1 1 calc R
H1CB H 0.8338 -0.0501 0.7626 0.024 Uiso 1 1 calc R
C1A C 0.83645(18) -0.1299(2) 0.6125(2) 0.0214(7) Uani 1 1 d .
H1AA H 0.7823 -0.1272 0.5851 0.026 Uiso 1 1 calc R
H1AB H 0.8478 -0.1373 0.5664 0.026 Uiso 1 1 calc R
C2B C 0.8688(2) 0.0735(3) 0.5246(2) 0.0253(7) Uani 1 1 d .
H2BA H 0.8600 0.0105 0.4959 0.030 Uiso 1 1 calc R
H2BB H 0.9227 0.0822 0.5615 0.030 Uiso 1 1 calc R
C2A C 0.86495(19) -0.2181(2) 0.6709(2) 0.0230(7) Uani 1 1 d .
H2AA H 0.9192 -0.2139 0.7072 0.028 Uiso 1 1 calc R
H2AB H 0.8449 -0.2175 0.7094 0.028 Uiso 1 1 calc R
C2C C 0.85612(19) 0.0957(2) 0.7840(2) 0.0219(7) Uani 1 1 d .
H2CA H 0.9083 0.0857 0.8290 0.026 Uiso 1 1 calc R
H2CB H 0.8538 0.1513 0.7489 0.026 Uiso 1 1 calc R
C3C C 0.8122(2) 0.1181(3) 0.8266(2) 0.0241(7) Uani 1 1 d .
H3CA H 0.8065 0.0588 0.8526 0.029 Uiso 1 1 calc R
H3CB H 0.7624 0.1401 0.7824 0.029 Uiso 1 1 calc R
C3A C 0.84448(19) -0.3128(2) 0.6218(2) 0.0222(7) Uani 1 1 d .
H3AA H 0.7903 -0.3196 0.5888 0.027 Uiso 1 1 calc R
H3AB H 0.8617 -0.3122 0.5805 0.027 Uiso 1 1 calc R
C3B C 0.8382(2) 0.1520(3) 0.4561(2) 0.0275(8) Uani 1 1 d .
H3BA H 0.8630 0.1483 0.4227 0.033 Uiso 1 1 calc R
H3BB H 0.7851 0.1402 0.4161 0.033 Uiso 1 1 calc R
C4B C 0.8482(2) 0.2526(3) 0.4935(2) 0.0255(7) Uani 1 1 d .
H4BA H 0.8113 0.2628 0.5106 0.031 Uiso 1 1 calc R
H4BB H 0.8975 0.2569 0.5460 0.031 Uiso 1 1 calc R
C4A C 0.8782(2) -0.3979(3) 0.6818(2) 0.0249(7) Uani 1 1 d .
H4AA H 0.8598 -0.3987 0.7221 0.030 Uiso 1 1 calc R
H4AB H 0.9322 -0.3891 0.7162 0.030 Uiso 1 1 calc R
C4C C 0.8489(2) 0.1955(3) 0.8968(2) 0.0258(8) Uani 1 1 d .
H4CA H 0.8198 0.2037 0.9249 0.031 Uiso 1 1 calc R
H4CB H 0.8986 0.1732 0.9409 0.031 Uiso 1 1 calc R
C5B C 0.8405(2) 0.3325(3) 0.4322(2) 0.0262(8) Uani 1 1 d .
H5BA H 0.8373 0.3946 0.4564 0.031 Uiso 1 1 calc R
H5BB H 0.7940 0.3233 0.3769 0.031 Uiso 1 1 calc R
C5A C 0.8618(2) -0.4951(3) 0.6366(2) 0.0320(9) Uani 1 1 d .
H5AA H 0.8078 -0.5025 0.5996 0.038 Uiso 1 1 calc R
H5AB H 0.8826 -0.4957 0.5988 0.038 Uiso 1 1 calc R
C5C C 0.8557(2) 0.2922(3) 0.8625(2) 0.0252(7) Uani 1 1 d .
H5CA H 0.8072 0.3102 0.8129 0.030 Uiso 1 1 calc R
H5CB H 0.8903 0.2858 0.8415 0.030 Uiso 1 1 calc R
C6A C 0.8921(3) -0.5804(3) 0.6971(3) 0.0386(10) Uani 1 1 d .
H6AA H 0.8833 -0.6387 0.6621 0.046 Uiso 1 1 calc R
H6AB H 0.8634 -0.5871 0.7258 0.046 Uiso 1 1 calc R
C6C C 0.8829(2) 0.3733(3) 0.9298(3) 0.0330(9) Uani 1 1 d .
H6CA H 0.8866 0.4330 0.9029 0.040 Uiso 1 1 calc R
H6CB H 0.8456 0.3840 0.9462 0.040 Uiso 1 1 calc R
C6B C 0.9039(2) 0.3373(3) 0.4152(2) 0.0310(8) Uani 1 1 d .
H6BA H 0.8949 0.3905 0.3748 0.037 Uiso 1 1 calc R
H6BB H 0.9054 0.2770 0.3874 0.037 Uiso 1 1 calc R
C7C C 0.9573(2) 0.3545(3) 1.0114(3) 0.0371(10) Uani 1 1 d .
H7CA H 0.9652 0.4045 1.0540 0.045 Uiso 1 1 calc R
H7CB H 0.9543 0.2922 1.0355 0.045 Uiso 1 1 calc R
C7A C 0.9767(3) -0.5779(3) 0.7693(3) 0.0491(13) Uani 1 1 d .
H7AA H 0.9871 -0.5197 0.8049 0.059 Uiso 1 1 calc R
H7AB H 0.9888 -0.6344 0.8071 0.059 Uiso 1 1 calc R
C7B C 0.9790(2) 0.3525(4) 0.4979(3) 0.0420(11) Uani 1 1 d .
H7BA H 0.9772 0.4138 0.5241 0.050 Uiso 1 1 calc R
H7BB H 0.9861 0.3008 0.5387 0.050 Uiso 1 1 calc R
N10 N 1.0000 0.1085(5) 0.7500 0.0344(10) Uiso 1 2 d S
C20 C 0.9963(5) -0.0733(7) 0.8272(6) 0.0344(10) Uiso 0.50 1 d P
O20 O 0.9943(9) -0.1112(13) 0.8751(11) 0.083(3) Uiso 0.50 1 d P
O10 O 0.9953(7) 0.1949(8) 0.7223(6) 0.083(3) Uiso 0.50 1 d P

loop_
_atom_site_aniso_label
_atom_site_aniso_U_11
_atom_site_aniso_U_22
_atom_site_aniso_U_33
_atom_site_aniso_U_23
_atom_site_aniso_U_13
_atom_site_aniso_U_12
Fe1 0.0136(3) 0.0181(3) 0.0200(3) 0.000 0.0042(3) 0.000
Br1 0.0249(8) 0.0153(8) 0.0285(9) 0.000 0.0133(7) 0.000
Br2 0.0121(4) 0.0234(6) 0.0242(6) -0.0019(5) 0.0013(4) -0.0012(4)
P1 0.0148(4) 0.0177(4) 0.0166(4) 0.0017(3) 0.0044(3) 0.0018(3)
C1B 0.0217(17) 0.0212(16) 0.0184(15) 0.0039(13) 0.0079(13) 0.0057(13)
C1C 0.0176(15) 0.0199(16) 0.0203(16) 0.0029(13) 0.0076(13) 0.0007(13)
C1A 0.0169(16) 0.0205(16) 0.0205(16) -0.0017(13) 0.0051(13) -0.0004(13)
C2B 0.034(2) 0.0201(17) 0.0236(17) 0.0023(14) 0.0160(16) 0.0059(14)
C2A 0.0221(17) 0.0200(17) 0.0199(16) -0.0023(13) 0.0058(14) -0.0023(13)
C2C 0.0224(17) 0.0222(17) 0.0225(16) 0.0027(13) 0.0125(14) 0.0008(13)
C3C 0.0244(17) 0.0276(18) 0.0240(17) 0.0023(14) 0.0153(15) -0.0015(14)
C3A 0.0224(17) 0.0214(17) 0.0214(16) -0.0041(13) 0.0104(14) -0.0044(13)
C3B 0.037(2) 0.0255(19) 0.0191(16) 0.0042(14) 0.0134(16) 0.0027(15)
C4B 0.0303(19) 0.0234(18) 0.0246(17) 0.0048(14) 0.0154(15) 0.0071(15)
C4A 0.0292(19) 0.0211(17) 0.0227(17) -0.0054(13) 0.0122(15) -0.0058(14)
C4C 0.0313(19) 0.0288(19) 0.0240(17) 0.0003(14) 0.0190(16) -0.0022(15)
C5B 0.0251(18) 0.0259(18) 0.0277(18) 0.0051(14) 0.0137(15) 0.0066(14)
C5A 0.050(2) 0.0232(19) 0.0265(19) -0.0066(15) 0.0221(18) -0.0109(17)
C5C 0.0274(18) 0.0278(19) 0.0220(17) 0.0038(14) 0.0137(15) 0.0042(15)
C6A 0.057(3) 0.0184(18) 0.042(2) -0.0053(16) 0.027(2) -0.0092(18)
C6C 0.039(2) 0.0261(19) 0.032(2) 0.0010(16) 0.0172(18) -0.0010(17)
C6B 0.039(2) 0.031(2) 0.0289(19) -0.0045(16) 0.0216(18) -0.0046(17)
C7C 0.044(2) 0.035(2) 0.028(2) 0.0010(16) 0.0145(18) -0.0099(19)
C7A 0.094(4) 0.023(2) 0.036(2) 0.0007(17) 0.037(3) -0.002(2)
C7B 0.037(2) 0.053(3) 0.047(3) -0.019(2) 0.029(2) -0.012(2)

loop_
_atom_type_symbol
_atom_type_description
_atom_type_scat_dispersion_real
_atom_type_scat_dispersion_imag
_atom_type_scat_source
C C 0.0033 0.0016 'International Tables Vol C Tables 4.2.6.8 and 6.1.1.4'
H H 0.0000 0.0000 'International Tables Vol C Tables 4.2.6.8 and 6.1.1.4'
N N 0.0061 0.0033 'International Tables Vol C Tables 4.2.6.8 and 6.1.1.4'
O O 0.0106 0.0060 'International Tables Vol C Tables 4.2.6.8 and 6.1.1.4'
P P 0.1023 0.0942 'International Tables Vol C Tables 4.2.6.8 and 6.1.1.4'
Fe Fe 0.3463 0.8444 'International Tables Vol C Tables 4.2.6.8 and 6.1.1.4'
Br Br -0.2901 2.4595 'International Tables Vol C Tables 4.2.6.8 and 6.1.1.4'

loop_
_geom_angle_atom_site_label_1
_geom_angle_atom_site_label_2
_geom_angle_atom_site_label_3
_geom_angle
_geom_angle_site_symmetry_1
_geom_angle_site_symmetry_3
C20 Fe1 C20 120.4(6) 2_756 .
C20 Fe1 N10 119.8(3) 2_756 .
C20 Fe1 N10 119.8(3) . .
C20 Fe1 P1 89.9(3) 2_756 2_756
C20 Fe1 P1 89.2(3) . 2_756
N10 Fe1 P1 90.92(3) . 2_756
C20 Fe1 P1 89.2(3) 2_756 .
C20 Fe1 P1 89.9(3) . .
N10 Fe1 P1 90.92(3) . .
P1 Fe1 P1 178.16(6) 2_756 .
C20 Fe1 Br1 119.8(3) 2_756 .
C20 Fe1 Br1 119.8(3) . .
N10 Fe1 Br1 0.000(1) . .
P1 Fe1 Br1 90.92(3) 2_756 .
P1 Fe1 Br1 90.92(3) . .
C20 Fe1 Br2 0.9(3) 2_756 2_756
C20 Fe1 Br2 121.2(3) . 2_756
N10 Fe1 Br2 119.00(4) . 2_756
P1 Fe1 Br2 89.51(4) 2_756 2_756
P1 Fe1 Br2 89.59(4) . 2_756
Br1 Fe1 Br2 119.00(4) . 2_756
C20 Fe1 Br2 121.2(3) 2_756 .
C20 Fe1 Br2 0.9(3) . .
N10 Fe1 Br2 119.00(4) . .
P1 Fe1 Br2 89.59(4) 2_756 .
P1 Fe1 Br2 89.51(4) . .
Br1 Fe1 Br2 119.00(4) . .
Br2 Fe1 Br2 122.01(8) 2_756 .
O10 Br1 O10 94(2) . 2_756
O10 Br1 N10 132.8(10) . .
O10 Br1 N10 132.8(10) 2_756 .
O10 Br1 Fe1 132.8(10) . .
O10 Br1 Fe1 132.8(10) 2_756 .
N10 Br1 Fe1 0.000(2) . .
C20 Br2 Fe1 1.8(6) . .
C1C P1 C1A 104.19(16) . .
C1C P1 C1B 103.17(16) . .
C1A P1 C1B 103.54(16) . .
C1C P1 Fe1 114.95(11) . .
C1A P1 Fe1 114.69(11) . .
C1B P1 Fe1 114.80(12) . .
C2B C1B P1 114.3(2) . .
C2C C1C P1 113.4(2) . .
C2A C1A P1 114.1(2) . .
C1B C2B C3B 113.8(3) . .
C3A C2A C1A 113.6(3) . .
C3C C2C C1C 112.7(3) . .
C2C C3C C4C 112.6(3) . .
C4A C3A C2A 111.8(3) . .
C4B C3B C2B 113.2(3) . .
C5B C4B C3B 114.2(3) . .
C3A C4A C5A 114.6(3) . .
C5C C4C C3C 113.4(3) . .
C4B C5B C6B 114.0(3) . .
C6A C5A C4A 114.3(3) . .
C4C C5C C6C 113.6(3) . .
C5A C6A C7A 117.2(3) . .
C7C C6C C5C 114.7(3) . .
C5B C6B C7B 112.5(3) . .
C7B C7C C6C 116.6(4) 2_756 .
C7A C7A C6A 110.9(5) 2_756 .
C7C C7B C6B 116.5(4) 2_756 .
Br1 N10 O10 20.9(5) . .
Br1 N10 O10 20.9(5) . 2_756
O10 N10 O10 41.8(9) . 2_756
Br1 N10 Fe1 180.000(1) . .
O10 N10 Fe1 159.1(5) . .
O10 N10 Fe1 159.1(5) 2_756 .
Br2 C20 O20 3.6(11) . .
Br2 C20 Fe1 177.3(9) . .
O20 C20 Fe1 179.1(14) . .
Br1 O10 O10 42.8(10) . 2_756
Br1 O10 N10 26.4(6) . .
O10 O10 N10 69.1(5) 2_756 .

loop_
_geom_bond_atom_site_label_1
_geom_bond_atom_site_label_2
_geom_bond_distance
_geom_bond_site_symmetry_2
Fe1 C20 1.666(11) 2_756
Fe1 C20 1.666(11) .
Fe1 N10 1.711(7) .
Fe1 P1 2.2705(8) 2_756
Fe1 P1 2.2705(8) .
Fe1 Br1 2.492(2) .
Fe1 Br2 2.5280(19) 2_756
Fe1 Br2 2.5280(19) .
Br1 O10 0.627(10) .
Br1 O10 0.627(10) 2_756
Br1 N10 0.782(6) .
Br2 C20 0.863(11) .
P1 C1C 1.829(3) .
P1 C1A 1.829(3) .
P1 C1B 1.842(3) .
C1B C2B 1.527(5) .
C1C C2C 1.538(5) .
C1A C2A 1.532(5) .
C2B C3B 1.529(5) .
C2A C3A 1.527(5) .
C2C C3C 1.520(5) .
C3C C4C 1.542(5) .
C3A C4A 1.520(5) .
C3B C4B 1.527(5) .
C4B C5B 1.527(5) .
C4A C5A 1.531(5) .
C4C C5C 1.525(5) .
C5B C6B 1.529(5) .
C5A C6A 1.521(6) .
C5C C6C 1.545(5) .
C6A C7A 1.587(7) .
C6C C7C 1.533(6) .
C6B C7B 1.542(6) .
C7C C7B 1.447(6) 2_756
C7A C7A 1.476(10) 2_756
C7B C7C 1.447(6) 2_756
N10 O10 1.292(11) .
N10 O10 1.292(11) 2_756
C20 O20 1.038(18) .
O10 O10 0.92(2) 2_756

loop_
_geom_torsion_atom_site_label_1
_geom_torsion_atom_site_label_2
_geom_torsion_atom_site_label_3
_geom_torsion_atom_site_label_4
_geom_torsion
_geom_torsion_site_symmetry_1
_geom_torsion_site_symmetry_4
C20 Fe1 Br1 O10 13.5(16) 2_756 .
C20 Fe1 Br1 O10 -166.5(16) . .
N10 Fe1 Br1 O10 0(100) . .
P1 Fe1 Br1 O10 103.9(16) 2_756 .
P1 Fe1 Br1 O10 -76.1(16) . .
Br2 Fe1 Br1 O10 14.0(16) 2_756 .
Br2 Fe1 Br1 O10 -166.0(16) . .
C20 Fe1 Br1 O10 -166.5(16) 2_756 2_756
C20 Fe1 Br1 O10 13.5(16) . 2_756
N10 Fe1 Br1 O10 0(100) . 2_756
P1 Fe1 Br1 O10 -76.1(16) 2_756 2_756
P1 Fe1 Br1 O10 103.9(16) . 2_756
Br2 Fe1 Br1 O10 -166.0(16) 2_756 2_756
Br2 Fe1 Br1 O10 14.0(16) . 2_756
C20 Fe1 Br1 N10 0(100) 2_756 .
C20 Fe1 Br1 N10 0(100) . .
P1 Fe1 Br1 N10 0(100) 2_756 .
P1 Fe1 Br1 N10 0(100) . .
Br2 Fe1 Br1 N10 0(100) 2_756 .
Br2 Fe1 Br1 N10 0(100) . .
C20 Fe1 Br2 C20 29(21) 2_756 .
N10 Fe1 Br2 C20 -152(21) . .
P1 Fe1 Br2 C20 -61(21) 2_756 .
P1 Fe1 Br2 C20 117(21) . .
Br1 Fe1 Br2 C20 -152(21) . .
Br2 Fe1 Br2 C20 28(21) 2_756 .
C20 Fe1 P1 C1C 161.8(3) 2_756 .
C20 Fe1 P1 C1C 41.4(3) . .
N10 Fe1 P1 C1C -78.43(12) . .
P1 Fe1 P1 C1C 101.57(13) 2_756 .
Br1 Fe1 P1 C1C -78.43(12) . .
Br2 Fe1 P1 C1C 162.57(13) 2_756 .
Br2 Fe1 P1 C1C 40.56(13) . .
C20 Fe1 P1 C1A 41.0(3) 2_756 .
C20 Fe1 P1 C1A -79.4(3) . .
N10 Fe1 P1 C1A 160.80(13) . .
P1 Fe1 P1 C1A -19.20(13) 2_756 .
Br1 Fe1 P1 C1A 160.80(13) . .
Br2 Fe1 P1 C1A 41.81(13) 2_756 .
Br2 Fe1 P1 C1A -80.21(13) . .
C20 Fe1 P1 C1B -78.8(3) 2_756 .
C20 Fe1 P1 C1B 160.8(3) . .
N10 Fe1 P1 C1B 41.04(12) . .
P1 Fe1 P1 C1B -138.97(13) 2_756 .
Br1 Fe1 P1 C1B 41.04(13) . .
Br2 Fe1 P1 C1B -77.96(13) 2_756 .
Br2 Fe1 P1 C1B 160.03(13) . .
C1C P1 C1B C2B 176.6(3) . .
C1A P1 C1B C2B -75.0(3) . .
Fe1 P1 C1B C2B 50.8(3) . .
C1A P1 C1C C2C 175.8(2) . .
C1B P1 C1C C2C -76.3(3) . .
Fe1 P1 C1C C2C 49.5(3) . .
C1C P1 C1A C2A -75.5(3) . .
C1B P1 C1A C2A 176.9(3) . .
Fe1 P1 C1A C2A 51.0(3) . .
P1 C1B C2B C3B -176.5(3) . .
P1 C1A C2A C3A -168.4(2) . .
P1 C1C C2C C3C 175.6(2) . .
C1C C2C C3C C4C 169.3(3) . .
C1A C2A C3A C4A 176.1(3) . .
C1B C2B C3B C4B 57.9(4) . .
C2B C3B C4B C5B 162.1(3) . .
C2A C3A C4A C5A -178.2(3) . .
C2C C3C C4C C5C 62.5(4) . .
C3B C4B C5B C6B -70.3(4) . .
C3A C4A C5A C6A -176.8(3) . .
C3C C4C C5C C6C 172.3(3) . .
C4A C5A C6A C7A -52.0(5) . .
C4C C5C C6C C7C 57.4(5) . .
C4B C5B C6B C7B -59.0(5) . .
C5C C6C C7C C7B 68.0(5) . 2_756
C5A C6A C7A C7A -63.6(4) . 2_756
C5B C6B C7B C7C 177.8(4) . 2_756
O10 Br1 N10 O10 180.000(14) 2_756 .
Fe1 Br1 N10 O10 0(100) . .
O10 Br1 N10 O10 180.000(14) . 2_756
Fe1 Br1 N10 O10 0(100) . 2_756
O10 Br1 N10 Fe1 0(100) . .
O10 Br1 N10 Fe1 0(100) 2_756 .
C20 Fe1 N10 Br1 0(100) 2_756 .
C20 Fe1 N10 Br1 0(100) . .
P1 Fe1 N10 Br1 0(100) 2_756 .
P1 Fe1 N10 Br1 0(100) . .
Br2 Fe1 N10 Br1 0(100) 2_756 .
Br2 Fe1 N10 Br1 0(100) . .
C20 Fe1 N10 O10 13.5(16) 2_756 .
C20 Fe1 N10 O10 -166.5(16) . .
P1 Fe1 N10 O10 103.9(16) 2_756 .
P1 Fe1 N10 O10 -76.1(16) . .
Br1 Fe1 N10 O10 0(100) . .
Br2 Fe1 N10 O10 14.0(16) 2_756 .
Br2 Fe1 N10 O10 -166.0(16) . .
C20 Fe1 N10 O10 -166.5(16) 2_756 2_756
C20 Fe1 N10 O10 13.5(16) . 2_756
P1 Fe1 N10 O10 -76.1(16) 2_756 2_756
P1 Fe1 N10 O10 103.9(16) . 2_756
Br1 Fe1 N10 O10 0(100) . 2_756
Br2 Fe1 N10 O10 -166.0(16) 2_756 2_756
Br2 Fe1 N10 O10 14.0(16) . 2_756
Fe1 Br2 C20 O20 -179(100) . .
C20 Fe1 C20 Br2 -152(21) 2_756 .
N10 Fe1 C20 Br2 28(21) . .
P1 Fe1 C20 Br2 119(21) 2_756 .
P1 Fe1 C20 Br2 -63(21) . .
Br1 Fe1 C20 Br2 28(21) . .
Br2 Fe1 C20 Br2 -152(21) 2_756 .
C20 Fe1 C20 O20 23(99) 2_756 .
N10 Fe1 C20 O20 -157(100) . .
P1 Fe1 C20 O20 -66(99) 2_756 .
P1 Fe1 C20 O20 112(99) . .
Br1 Fe1 C20 O20 -157(100) . .
Br2 Fe1 C20 O20 23(100) 2_756 .
Br2 Fe1 C20 O20 175(100) . .
N10 Br1 O10 O10 180.000(7) . 2_756
Fe1 Br1 O10 O10 180.000(7) . 2_756
O10 Br1 O10 N10 180.000(13) 2_756 .
Fe1 Br1 O10 N10 0.000(8) . .
O10 N10 O10 Br1 0.000(13) 2_756 .
Fe1 N10 O10 Br1 180.000(16) . .
Br1 N10 O10 O10 0.000(10) . 2_756
Fe1 N10 O10 O10 180.000(14) . 2_756
